data_7023743
loop_
_publ_author_name
'Beattie, Christopher'
'Farina, Paolo'
'Levason, William'
'Reid, Gillian'

_publ_section_title
;
 Oxa-thia-, oxa-selena and crown ether macrocyclic complexes of tin(ii)
 tetrafluoroborate and hexafluorophosphate - synthesis, properties and
 structures.
;
_journal_issue 42
_journal_name_full 'Dalton transactions (Cambridge, England : 2003)'
_journal_page_first 15183
_journal_page_last 15190
_journal_paper_doi 10.1039/c3dt51889b
_journal_volume 42
_journal_year 2013
_chemical_formula_moiety 'C14 H30 O6 S2 Sn 2+, 2(B F4 1-)'
_chemical_formula_structural '((C12 H24 O4 S2)(C2 H6 O2) Sn) (B F4)2'
_chemical_formula_sum 'C14 H30 B2 F8 O6 S2 Sn'
_chemical_formula_weight 650.81
_chemical_name_systematic
; 
 Ethane-1,2-diol(1,4,10,13-tetraoxa-7,16-dithiacyclooctadecane)Sn(II)
 bis(tetrafluoroborate) 
;
_space_group_IT_number 14
_space_group_name_Hall '-P 2ybc'
_symmetry_cell_setting monoclinic
_symmetry_space_group_name_Hall '-P 2ybc'
_symmetry_space_group_name_H-M 'P 1 21/c 1'
_atom_sites_solution_hydrogens 'geom (C-H) difmap (O-H)'
_atom_sites_solution_primary direct
_atom_sites_solution_secondary difmap
_audit_creation_date 2013-03-04
_audit_creation_method 'SHELXL-97 + hand edit'
_cell_angle_alpha 90.00
_cell_angle_beta 100.326(7)
_cell_angle_gamma 90.00
_cell_formula_units_Z 4
_cell_length_a 8.4182(15)
_cell_length_b 15.129(4)
_cell_length_c 19.264(7)
_cell_measurement_reflns_used 20064
_cell_measurement_temperature 100(2)
_cell_measurement_theta_max 27.5
_cell_measurement_theta_min 3.3
_cell_volume 2413.7(12)
_computing_cell_refinement 'CrystalClear-SM Expert 2.0 r7 (Rigaku, 2011)'
_computing_data_collection 'CrystalClear-SM Expert 2.0 r7 (Rigaku, 2011)'
_computing_data_reduction 'CrystalClear-SM Expert 2.0 r7 (Rigaku, 2011)'
_computing_molecular_graphics 'ORTEP-III (Farrugia, 1997)'
_computing_structure_refinement 'SHELXL-97 (Sheldrick, 2008)'
_computing_structure_solution 'SHELXS-97 (Sheldrick, 1997)'
_diffrn_ambient_temperature 100(2)
_diffrn_detector 'CCD plate'
_diffrn_detector_type 'Rigaku HG Saturn724+ (2x2 bin mode)'
_diffrn_measured_fraction_theta_full 0.997
_diffrn_measured_fraction_theta_max 0.997
_diffrn_measurement_device 'Four-circle \k diffractometer'
_diffrn_measurement_device_type 'Rigaku AFC12 '
_diffrn_measurement_method 'Profile data from \w-scans'
_diffrn_radiation_collimation 'Confocal mirrors, VHF VariMax '
_diffrn_radiation_type MoK\a
_diffrn_radiation_wavelength 0.71073
_diffrn_reflns_av_R_equivalents 0.0590
_diffrn_reflns_av_unetI/netI 0.0509
_diffrn_reflns_limit_h_max 10
_diffrn_reflns_limit_h_min -10
_diffrn_reflns_limit_k_max 19
_diffrn_reflns_limit_k_min -19
_diffrn_reflns_limit_l_max 25
_diffrn_reflns_limit_l_min -24
_diffrn_reflns_number 27195
_diffrn_reflns_theta_full 27.48
_diffrn_reflns_theta_max 27.48
_diffrn_reflns_theta_min 3.16
_diffrn_source 'Rotating anode X-ray tube'
_diffrn_source_type 'Rigaku FR-E+ Superbright'
_diffrn_standards_number 0
_exptl_absorpt_coefficient_mu 1.321
_exptl_absorpt_correction_T_max 1.000
_exptl_absorpt_correction_T_min 0.799
_exptl_absorpt_correction_type multi-scan
_exptl_absorpt_process_details
;Jacobson, R.A. (1998). REQAB. Private communication to the 
 Rigaku Corporation, Tokyo, Japan. 
;
_exptl_crystal_colour colourless
_exptl_crystal_density_diffrn 1.791
_exptl_crystal_density_method 'not measured'
_exptl_crystal_description plate
_exptl_crystal_F_000 1304
_exptl_crystal_size_max 0.06
_exptl_crystal_size_mid 0.04
_exptl_crystal_size_min 0.02
_refine_diff_density_max 0.764
_refine_diff_density_min -0.526
_refine_diff_density_rms 0.106
_refine_ls_extinction_method none
_refine_ls_goodness_of_fit_ref 1.026
_refine_ls_hydrogen_treatment 'constr (C-H) refxyz (O-H)'
_refine_ls_matrix_type full
_refine_ls_number_parameters 305
_refine_ls_number_reflns 5512
_refine_ls_number_restraints 2
_refine_ls_restrained_S_all 1.026
_refine_ls_R_factor_all 0.0551
_refine_ls_R_factor_gt 0.0346
_refine_ls_shift/su_max 0.001
_refine_ls_shift/su_mean 0.000
_refine_ls_structure_factor_coef Fsqd
_refine_ls_weighting_details 'w=1/[\s^2^(Fo^2^)+(0.0261P)^2^+1.9561P] where P=(Fo^2^+2Fc^2^)/3'
_refine_ls_weighting_scheme calc
_refine_ls_wR_factor_gt 0.0682
_refine_ls_wR_factor_ref 0.0735
_reflns_number_gt 4156
_reflns_number_total 5512
_reflns_threshold_expression I>2\s(I)
_cod_data_source_file c3dt51889b.txt
_cod_data_source_block 13paf143ra
_cod_depositor_comments
;
The following automatic conversions were performed:

data name '_iucr_refine_instruction_details' was replaced with
'_iucr_refine_instructions_details' as specified in the replacement
file 'data/replacement-values/replacement_tags.lst'.

Automatic conversion script
Id: cif_correct_tags 9268 2022-04-12 08:56:07Z antanas 
;
_cod_original_cell_volume 2413.7(11)
_cod_original_sg_symbol_H-M 'P 21/c'
_cod_database_code 7023743

loop_
_symmetry_equiv_pos_as_xyz
'x, y, z'
'-x, y+1/2, -z+1/2'
'-x, -y, -z'
'x, -y-1/2, z-1/2'

loop_
_atom_site_label
_atom_site_type_symbol
_atom_site_fract_x
_atom_site_fract_y
_atom_site_fract_z
_atom_site_U_iso_or_equiv
_atom_site_adp_type
_atom_site_occupancy
_atom_site_symmetry_multiplicity
_atom_site_calc_flag
_atom_site_refinement_flags
Sn1 Sn 0.20236(2) 0.254564(14) 0.412230(10) 0.01169(6) Uani 1 1 d .
S1 S 0.36823(9) 0.08672(5) 0.46049(4) 0.01493(16) Uani 1 1 d .
S2 S 0.18780(9) 0.41529(5) 0.32865(4) 0.01640(17) Uani 1 1 d .
O1 O 0.0589(2) 0.09634(14) 0.34364(11) 0.0149(5) Uani 1 1 d .
O2 O -0.0700(3) 0.26777(14) 0.30363(11) 0.0180(5) Uani 1 1 d .
O3 O 0.2850(3) 0.40680(15) 0.49456(11) 0.0192(5) Uani 1 1 d .
O4 O 0.3117(3) 0.23955(14) 0.55380(11) 0.0176(5) Uani 1 1 d .
C1 C 0.2485(4) -0.0012(2) 0.41308(17) 0.0179(7) Uani 1 1 d .
H1A H 0.2947 -0.0165 0.3708 0.021 Uiso 1 1 calc R
H1B H 0.2569 -0.0542 0.4436 0.021 Uiso 1 1 calc R
C2 C 0.0723(4) 0.0216(2) 0.39004(17) 0.0175(7) Uani 1 1 d .
H2A H 0.0140 -0.0295 0.3654 0.021 Uiso 1 1 calc R
H2B H 0.0234 0.0356 0.4318 0.021 Uiso 1 1 calc R
C3 C -0.1060(4) 0.1116(2) 0.31041(17) 0.0184(7) Uani 1 1 d .
H3A H -0.1730 0.1233 0.3467 0.022 Uiso 1 1 calc R
H3B H -0.1494 0.0587 0.2832 0.022 Uiso 1 1 calc R
C4 C -0.1113(4) 0.1897(2) 0.26202(17) 0.0195(7) Uani 1 1 d .
H4A H -0.0340 0.1811 0.2295 0.023 Uiso 1 1 calc R
H4B H -0.2209 0.1959 0.2335 0.023 Uiso 1 1 calc R
C5 C -0.0967(4) 0.3466(2) 0.26279(18) 0.0233(8) Uani 1 1 d .
H5A H -0.2136 0.3549 0.2451 0.028 Uiso 1 1 calc R
H5B H -0.0409 0.3431 0.2218 0.028 Uiso 1 1 calc R
C6 C -0.0307(4) 0.4231(2) 0.30994(19) 0.0241(8) Uani 1 1 d .
H6A H -0.0738 0.4208 0.3545 0.029 Uiso 1 1 calc R
H6B H -0.0641 0.4798 0.2861 0.029 Uiso 1 1 calc R
C7 C 0.2468(5) 0.5017(2) 0.39325(18) 0.0245(8) Uani 1 1 d .
H7A H 0.3651 0.5099 0.3994 0.029 Uiso 1 1 calc R
H7B H 0.1952 0.5577 0.3746 0.029 Uiso 1 1 calc R
C8 C 0.2029(5) 0.4840(2) 0.46471(18) 0.0244(8) Uani 1 1 d .
H8A H 0.2340 0.5353 0.4962 0.029 Uiso 1 1 calc R
H8B H 0.0847 0.4755 0.4597 0.029 Uiso 1 1 calc R
C9 C 0.2576(4) 0.3928(2) 0.56520(16) 0.0204(7) Uani 1 1 d .
H9A H 0.1418 0.3808 0.5646 0.025 Uiso 1 1 calc R
H9B H 0.2882 0.4465 0.5940 0.025 Uiso 1 1 calc R
C10 C 0.3567(4) 0.3162(2) 0.59652(17) 0.0230(8) Uani 1 1 d .
H10A H 0.4728 0.3290 0.5986 0.028 Uiso 1 1 calc R
H10B H 0.3384 0.3054 0.6452 0.028 Uiso 1 1 calc R
C11 C 0.3640(4) 0.1594(2) 0.58984(16) 0.0198(7) Uani 1 1 d .
H11A H 0.3262 0.1571 0.6356 0.024 Uiso 1 1 calc R
H11B H 0.4834 0.1563 0.5991 0.024 Uiso 1 1 calc R
C12 C 0.2946(4) 0.0833(2) 0.54380(16) 0.0193(7) Uani 1 1 d .
H12A H 0.1752 0.0868 0.5347 0.023 Uiso 1 1 calc R
H12B H 0.3266 0.0268 0.5682 0.023 Uiso 1 1 calc R
O5 O 0.4763(3) 0.28914(15) 0.42156(11) 0.0151(5) Uani 1 1 d D
H5 H 0.534(4) 0.286(3) 0.4605(13) 0.030(8) Uiso 1 1 d D
O6 O 0.2948(3) 0.21809(15) 0.30799(12) 0.0153(5) Uani 1 1 d D
H6 H 0.286(5) 0.1660(14) 0.2946(19) 0.030(8) Uiso 1 1 d D
C13 C 0.5619(4) 0.2476(2) 0.37150(16) 0.0176(6) Uani 1 1 d .
H13A H 0.5874 0.1854 0.3850 0.021 Uiso 1 1 calc R
H13B H 0.6642 0.2793 0.3700 0.021 Uiso 1 1 calc R
C14 C 0.4521(3) 0.2521(2) 0.30073(16) 0.0164(6) Uani 1 1 d .
H14A H 0.4421 0.3140 0.2839 0.020 Uiso 1 1 calc R
H14B H 0.4974 0.2163 0.2659 0.020 Uiso 1 1 calc R
B1 B 0.4565(4) 0.0164(3) 0.24003(18) 0.0167(8) Uani 1 1 d .
B2 B 0.8619(4) 0.2430(3) 0.53055(19) 0.0218(8) Uani 1 1 d .
F1 F 0.3116(2) 0.06088(12) 0.24684(10) 0.0213(4) Uani 1 1 d .
F2 F 0.5593(2) 0.07711(13) 0.21693(9) 0.0210(4) Uani 1 1 d .
F3 F 0.5252(3) -0.01855(18) 0.30363(12) 0.0484(7) Uani 1 1 d .
F4 F 0.4173(2) -0.04926(13) 0.18931(11) 0.0312(5) Uani 1 1 d .
F5 F 0.8913(3) 0.16526(14) 0.49702(12) 0.0381(6) Uani 1 1 d .
F6 F 0.8960(2) 0.31427(14) 0.49064(11) 0.0302(5) Uani 1 1 d .
F7 F 0.9522(3) 0.24564(19) 0.59740(11) 0.0491(7) Uani 1 1 d .
F8 F 0.6965(2) 0.24581(17) 0.53607(11) 0.0367(5) Uani 1 1 d .

loop_
_atom_site_aniso_label
_atom_site_aniso_U_11
_atom_site_aniso_U_22
_atom_site_aniso_U_33
_atom_site_aniso_U_23
_atom_site_aniso_U_13
_atom_site_aniso_U_12
Sn1 0.01221(10) 0.01035(10) 0.01274(10) 0.00036(9) 0.00281(7) 0.00072(9)
S1 0.0155(4) 0.0121(4) 0.0171(4) 0.0034(3) 0.0026(3) 0.0014(3)
S2 0.0191(4) 0.0114(4) 0.0197(4) 0.0029(3) 0.0060(3) 0.0022(3)
O1 0.0123(10) 0.0140(11) 0.0186(11) 0.0011(9) 0.0030(9) -0.0016(9)
O2 0.0206(11) 0.0143(12) 0.0186(11) 0.0032(9) 0.0026(9) 0.0001(9)
O3 0.0268(12) 0.0144(12) 0.0183(11) -0.0002(9) 0.0091(10) 0.0008(10)
O4 0.0249(12) 0.0124(12) 0.0136(10) -0.0010(9) -0.0016(9) 0.0017(9)
C1 0.0224(17) 0.0113(16) 0.0211(17) 0.0020(13) 0.0073(14) 0.0026(13)
C2 0.0199(17) 0.0153(17) 0.0183(16) -0.0006(13) 0.0065(13) -0.0015(13)
C3 0.0106(15) 0.0183(17) 0.0253(17) -0.0047(13) 0.0006(13) -0.0012(13)
C4 0.0138(16) 0.0259(19) 0.0167(16) -0.0043(14) -0.0028(13) -0.0007(14)
C5 0.0191(17) 0.025(2) 0.0237(18) 0.0091(15) -0.0006(14) 0.0048(15)
C6 0.0203(17) 0.0164(18) 0.035(2) 0.0044(15) 0.0045(15) 0.0050(14)
C7 0.037(2) 0.0113(17) 0.0275(19) 0.0003(14) 0.0115(16) 0.0002(15)
C8 0.036(2) 0.0133(17) 0.0251(18) -0.0039(14) 0.0086(16) 0.0022(15)
C9 0.0273(18) 0.0206(18) 0.0136(15) -0.0045(13) 0.0040(13) -0.0003(14)
C10 0.0307(19) 0.0191(18) 0.0179(17) -0.0028(13) 0.0015(14) -0.0037(15)
C11 0.0254(18) 0.0183(18) 0.0140(16) 0.0056(13) -0.0006(13) 0.0034(14)
C12 0.0300(18) 0.0144(17) 0.0141(16) 0.0052(12) 0.0055(14) 0.0011(14)
O5 0.0132(11) 0.0175(12) 0.0145(11) -0.0039(9) 0.0020(9) -0.0022(9)
O6 0.0171(11) 0.0092(11) 0.0202(12) -0.0013(9) 0.0052(9) -0.0016(9)
C13 0.0159(14) 0.0162(16) 0.0224(16) -0.0030(14) 0.0080(12) 0.0015(14)
C14 0.0180(15) 0.0140(15) 0.0192(15) -0.0014(14) 0.0089(12) -0.0024(14)
B1 0.0155(18) 0.019(2) 0.0148(18) 0.0022(14) 0.0000(14) 0.0008(14)
B2 0.0177(17) 0.030(2) 0.0181(17) 0.0038(17) 0.0040(14) 0.0019(18)
F1 0.0167(9) 0.0183(10) 0.0309(11) -0.0096(8) 0.0096(8) -0.0017(8)
F2 0.0167(9) 0.0212(11) 0.0258(10) 0.0014(8) 0.0056(8) -0.0013(8)
F3 0.0415(14) 0.0720(19) 0.0309(13) 0.0303(13) 0.0041(11) 0.0121(13)
F4 0.0285(11) 0.0176(11) 0.0478(13) -0.0101(9) 0.0076(10) 0.0022(9)
F5 0.0468(14) 0.0188(12) 0.0526(14) 0.0023(10) 0.0197(12) 0.0012(10)
F6 0.0311(12) 0.0215(12) 0.0382(12) 0.0020(9) 0.0066(10) -0.0005(9)
F7 0.0273(12) 0.098(2) 0.0202(11) 0.0031(13) -0.0005(9) -0.0079(14)
F8 0.0170(10) 0.0649(17) 0.0279(11) 0.0029(11) 0.0030(8) 0.0026(11)

loop_
_atom_type_symbol
_atom_type_description
_atom_type_scat_dispersion_real
_atom_type_scat_dispersion_imag
_atom_type_scat_source
C C 0.0033 0.0016 'International Tables Vol C Tables 4.2.6.8 and 6.1.1.4'
H H 0.0000 0.0000 'International Tables Vol C Tables 4.2.6.8 and 6.1.1.4'
B B 0.0013 0.0007 'International Tables Vol C Tables 4.2.6.8 and 6.1.1.4'
O O 0.0106 0.0060 'International Tables Vol C Tables 4.2.6.8 and 6.1.1.4'
F F 0.0171 0.0103 'International Tables Vol C Tables 4.2.6.8 and 6.1.1.4'
S S 0.1246 0.1234 'International Tables Vol C Tables 4.2.6.8 and 6.1.1.4'
Sn Sn -0.6537 1.4246 'International Tables Vol C Tables 4.2.6.8 and 6.1.1.4'

loop_
_geom_angle_atom_site_label_1
_geom_angle_atom_site_label_2
_geom_angle_atom_site_label_3
_geom_angle
O5 Sn1 O6 69.20(7)
O5 Sn1 O4 77.91(7)
O6 Sn1 O4 137.08(7)
O5 Sn1 O3 68.46(7)
O6 Sn1 O3 126.09(7)
O4 Sn1 O3 59.94(7)
O5 Sn1 O2 134.43(7)
O6 Sn1 O2 74.44(7)
O4 Sn1 O2 146.26(6)
O3 Sn1 O2 116.52(6)
O5 Sn1 O1 123.04(7)
O6 Sn1 O1 65.76(7)
O4 Sn1 O1 115.24(6)
O3 Sn1 O1 167.55(6)
O2 Sn1 O1 60.15(6)
O5 Sn1 S2 78.38(6)
O6 Sn1 S2 73.15(6)
O4 Sn1 S2 126.64(5)
O3 Sn1 S2 66.98(5)
O2 Sn1 S2 65.28(5)
O1 Sn1 S2 117.82(5)
O5 Sn1 S1 76.42(6)
O6 Sn1 S1 81.79(6)
O4 Sn1 S1 63.88(5)
O3 Sn1 S1 117.99(5)
O2 Sn1 S1 124.59(5)
O1 Sn1 S1 64.47(5)
S2 Sn1 S1 149.38(2)
C1 S1 C12 100.17(15)
C1 S1 Sn1 106.39(11)
C12 S1 Sn1 94.88(11)
C7 S2 C6 103.49(17)
C7 S2 Sn1 104.11(11)
C6 S2 Sn1 96.02(12)
C2 O1 C3 111.5(2)
C2 O1 Sn1 112.86(17)
C3 O1 Sn1 111.15(17)
C5 O2 C4 112.5(2)
C5 O2 Sn1 119.73(18)
C4 O2 Sn1 116.08(17)
C8 O3 C9 110.7(2)
C8 O3 Sn1 113.00(18)
C9 O3 Sn1 110.39(18)
C11 O4 C10 112.4(2)
C11 O4 Sn1 125.23(17)
C10 O4 Sn1 120.94(18)
C2 C1 S1 114.1(2)
C2 C1 H1A 108.7
S1 C1 H1A 108.7
C2 C1 H1B 108.7
S1 C1 H1B 108.7
H1A C1 H1B 107.6
O1 C2 C1 109.1(2)
O1 C2 H2A 109.9
C1 C2 H2A 109.9
O1 C2 H2B 109.9
C1 C2 H2B 109.9
H2A C2 H2B 108.3
O1 C3 C4 108.8(2)
O1 C3 H3A 109.9
C4 C3 H3A 109.9
O1 C3 H3B 109.9
C4 C3 H3B 109.9
H3A C3 H3B 108.3
O2 C4 C3 108.9(2)
O2 C4 H4A 109.9
C3 C4 H4A 109.9
O2 C4 H4B 109.9
C3 C4 H4B 109.9
H4A C4 H4B 108.3
O2 C5 C6 107.7(3)
O2 C5 H5A 110.2
C6 C5 H5A 110.2
O2 C5 H5B 110.2
C6 C5 H5B 110.2
H5A C5 H5B 108.5
C5 C6 S2 108.6(2)
C5 C6 H6A 110.0
S2 C6 H6A 110.0
C5 C6 H6B 110.0
S2 C6 H6B 110.0
H6A C6 H6B 108.3
C8 C7 S2 114.6(2)
C8 C7 H7A 108.6
S2 C7 H7A 108.6
C8 C7 H7B 108.6
S2 C7 H7B 108.6
H7A C7 H7B 107.6
O3 C8 C7 109.4(3)
O3 C8 H8A 109.8
C7 C8 H8A 109.8
O3 C8 H8B 109.8
C7 C8 H8B 109.8
H8A C8 H8B 108.2
O3 C9 C10 108.9(3)
O3 C9 H9A 109.9
C10 C9 H9A 109.9
O3 C9 H9B 109.9
C10 C9 H9B 109.9
H9A C9 H9B 108.3
O4 C10 C9 109.0(3)
O4 C10 H10A 109.9
C9 C10 H10A 109.9
O4 C10 H10B 109.9
C9 C10 H10B 109.9
H10A C10 H10B 108.3
O4 C11 C12 108.0(2)
O4 C11 H11A 110.1
C12 C11 H11A 110.1
O4 C11 H11B 110.1
C12 C11 H11B 110.1
H11A C11 H11B 108.4
C11 C12 S1 109.8(2)
C11 C12 H12A 109.7
S1 C12 H12A 109.7
C11 C12 H12B 109.7
S1 C12 H12B 109.7
H12A C12 H12B 108.2
C13 O5 Sn1 116.99(17)
C13 O5 H5 107(3)
Sn1 O5 H5 118(3)
C14 O6 Sn1 116.61(17)
C14 O6 H6 110(3)
Sn1 O6 H6 118(3)
O5 C13 C14 106.6(2)
O5 C13 H13A 110.4
C14 C13 H13A 110.4
O5 C13 H13B 110.4
C14 C13 H13B 110.4
H13A C13 H13B 108.6
O6 C14 C13 108.7(2)
O6 C14 H14A 110.0
C13 C14 H14A 110.0
O6 C14 H14B 110.0
C13 C14 H14B 110.0
H14A C14 H14B 108.3
F3 B1 F2 110.8(3)
F3 B1 F4 111.3(3)
F2 B1 F4 109.3(3)
F3 B1 F1 109.5(3)
F2 B1 F1 108.1(3)
F4 B1 F1 107.7(3)
F7 B2 F6 111.3(3)
F7 B2 F5 110.3(3)
F6 B2 F5 109.3(3)
F7 B2 F8 108.4(3)
F6 B2 F8 108.9(3)
F5 B2 F8 108.7(3)

loop_
_geom_bond_atom_site_label_1
_geom_bond_atom_site_label_2
_geom_bond_distance
Sn1 O5 2.340(2)
Sn1 O6 2.346(2)
Sn1 O4 2.727(2)
Sn1 O3 2.812(2)
Sn1 O2 2.820(2)
Sn1 O1 2.892(2)
Sn1 S2 2.9068(10)
Sn1 S1 2.9659(9)
S1 C1 1.813(3)
S1 C12 1.822(3)
S2 C7 1.811(4)
S2 C6 1.814(3)
O1 C2 1.434(4)
O1 C3 1.439(3)
O2 C5 1.424(4)
O2 C4 1.435(4)
O3 C8 1.426(4)
O3 C9 1.436(4)
O4 C11 1.427(4)
O4 C10 1.433(4)
C1 C2 1.510(4)
C1 H1A 0.9900
C1 H1B 0.9900
C2 H2A 0.9900
C2 H2B 0.9900
C3 C4 1.500(5)
C3 H3A 0.9900
C3 H3B 0.9900
C4 H4A 0.9900
C4 H4B 0.9900
C5 C6 1.513(5)
C5 H5A 0.9900
C5 H5B 0.9900
C6 H6A 0.9900
C6 H6B 0.9900
C7 C8 1.512(5)
C7 H7A 0.9900
C7 H7B 0.9900
C8 H8A 0.9900
C8 H8B 0.9900
C9 C10 1.492(5)
C9 H9A 0.9900
C9 H9B 0.9900
C10 H10A 0.9900
C10 H10B 0.9900
C11 C12 1.506(5)
C11 H11A 0.9900
C11 H11B 0.9900
C12 H12A 0.9900
C12 H12B 0.9900
O5 C13 1.447(4)
O5 H5 0.819(18)
O6 C14 1.451(3)
O6 H6 0.828(18)
C13 C14 1.505(4)
C13 H13A 0.9900
C13 H13B 0.9900
C14 H14A 0.9900
C14 H14B 0.9900
B1 F3 1.364(4)
B1 F2 1.389(4)
B1 F4 1.391(4)
B1 F1 1.419(4)
B2 F7 1.374(4)
B2 F6 1.384(4)
B2 F5 1.385(5)
B2 F8 1.416(4)

loop_
_geom_hbond_atom_site_label_D
_geom_hbond_atom_site_label_H
_geom_hbond_atom_site_label_A
_geom_hbond_distance_DH
_geom_hbond_distance_HA
_geom_hbond_distance_DA
_geom_hbond_angle_DHA
O5 H5 F8 0.819(18) 1.91(2) 2.695(3) 161(4)
O6 H6 F1 0.828(18) 1.87(2) 2.669(3) 162(4)

loop_
_geom_torsion_atom_site_label_1
_geom_torsion_atom_site_label_2
_geom_torsion_atom_site_label_3
_geom_torsion_atom_site_label_4
_geom_torsion
C12 S1 C1 C2 72.0(3)
Sn1 S1 C1 C2 -26.3(2)
C3 O1 C2 C1 170.0(2)
Sn1 O1 C2 C1 -64.1(3)
S1 C1 C2 O1 60.6(3)
C2 O1 C3 C4 -179.3(2)
Sn1 O1 C3 C4 53.9(3)
C5 O2 C4 C3 -170.7(3)
Sn1 O2 C4 C3 46.1(3)
O1 C3 C4 O2 -67.8(3)
C4 O2 C5 C6 -173.4(3)
Sn1 O2 C5 C6 -31.7(3)
O2 C5 C6 S2 69.6(3)
C7 S2 C6 C5 -173.3(2)
Sn1 S2 C6 C5 -67.2(2)
C6 S2 C7 C8 69.5(3)
Sn1 S2 C7 C8 -30.4(3)
C9 O3 C8 C7 174.7(3)
Sn1 O3 C8 C7 -60.9(3)
S2 C7 C8 O3 62.3(4)
C8 O3 C9 C10 -175.2(3)
Sn1 O3 C9 C10 58.9(3)
C11 O4 C10 C9 -162.8(3)
Sn1 O4 C10 C9 30.2(3)
O3 C9 C10 O4 -59.1(3)
C10 O4 C11 C12 173.6(3)
Sn1 O4 C11 C12 -20.1(3)
O4 C11 C12 S1 61.0(3)
C1 S1 C12 C11 -173.2(2)
Sn1 S1 C12 C11 -65.5(2)
O5 C13 C14 O6 -50.7(3)
